data_4128659
loop_
_publ_author_name
'Rochette, \'Etienne'
'Desrosiers, Vincent'
'Soltani, Yashar'
'Fontaine, Fr\'ed\'eric-Georges'

_publ_section_title
;
 Isodesmic C-H Borylation: Perspectives and Proof of Concept of Transfer
 Borylation Catalysis.
;
_journal_issue 31
_journal_name_full 'Journal of the American Chemical Society'
_journal_page_first 12305
_journal_page_last 12311
_journal_paper_doi 10.1021/jacs.9b04305
_journal_volume 141
_journal_year 2019
_chemical_absolute_configuration ad
_chemical_formula_moiety 'C17 H20 B N O2'
_chemical_formula_sum 'C17 H20 B N O2'
_chemical_formula_weight 281.15
_space_group_crystal_system orthorhombic
_space_group_IT_number 33
_space_group_name_Hall 'P 2c -2n'
_space_group_name_H-M_alt 'P n a 21'
_atom_sites_solution_hydrogens geom
_atom_sites_solution_primary dual
_audit_creation_date 2019-03-01
_audit_creation_method
;
Olex2 1.2
(compiled 2018.05.29 svn.r3508 for OlexSys, GUI svn.r5506)
;
_cell_angle_alpha 90
_cell_angle_beta 90
_cell_angle_gamma 90
_cell_formula_units_Z 8
_cell_length_a 27.4401(11)
_cell_length_b 7.2038(3)
_cell_length_c 15.7216(6)
_cell_measurement_reflns_used 9990
_cell_measurement_temperature 150
_cell_measurement_theta_max 54.888
_cell_measurement_theta_min 2.803
_cell_volume 3107.7(2)
_computing_cell_refinement
'SAINT (2013) V8.38A; Integration Software for Single Crystal Data. Bruker AXS Inc., Madison, WI 53719-1173.'
_computing_data_collection
;
APEX 2 (2013) Bruker AXS Inc., Madison, WI 53719-1173.
;
_computing_data_reduction
'SAINT (2013) V8.38A; Integration Software for Single Crystal Data. Bruker AXS Inc., Madison, WI 53719-1173.'
_computing_molecular_graphics 'Olex2 (Dolomanov et al., 2009)'
_computing_publication_material 'Olex2 (Dolomanov et al., 2009)'
_computing_structure_refinement 'XL (Sheldrick, 2008)'
_computing_structure_solution 'XT (Sheldrick, 2015)'
_diffrn_ambient_temperature 150
_diffrn_detector 'CMOS Area detector'
_diffrn_detector_area_resol_mean 10.24
_diffrn_detector_type 'Bruker Photon 100 CMOS Detector'
_diffrn_measured_fraction_theta_full 0.994
_diffrn_measured_fraction_theta_max 0.994
_diffrn_measurement_device 'k-geometry diffractometer'
_diffrn_measurement_device_type 'Bruker Venture Metaljet'
_diffrn_measurement_method '\w and \f scans'
_diffrn_radiation_collimation 'Focusing mirrors'
_diffrn_radiation_monochromator 'Helios MX Mirror Optics'
_diffrn_radiation_probe x-ray
_diffrn_radiation_type GaK\a
_diffrn_radiation_wavelength 1.34139
_diffrn_reflns_av_R_equivalents 0.0412
_diffrn_reflns_av_unetI/netI 0.0334
_diffrn_reflns_Laue_measured_fraction_full 0.994
_diffrn_reflns_Laue_measured_fraction_max 0.994
_diffrn_reflns_limit_h_max 33
_diffrn_reflns_limit_h_min -33
_diffrn_reflns_limit_k_max 8
_diffrn_reflns_limit_k_min -8
_diffrn_reflns_limit_l_max 19
_diffrn_reflns_limit_l_min -18
_diffrn_reflns_number 31505
_diffrn_reflns_point_group_measured_fraction_full 0.960
_diffrn_reflns_point_group_measured_fraction_max 0.959
_diffrn_reflns_theta_full 53.594
_diffrn_reflns_theta_max 54.953
_diffrn_reflns_theta_min 2.802
_diffrn_source 'Metal Jet'
_diffrn_source_target Ga
_diffrn_source_type 'Gallium Liquid Metal Jet Source'
_exptl_absorpt_coefficient_mu 0.388
_exptl_absorpt_correction_T_max 0.5122
_exptl_absorpt_correction_T_min 0.4236
_exptl_absorpt_correction_type multi-scan
_exptl_absorpt_process_details
'SADABS-2016/2 (Bruker,2016/2) was used for absorption correction. wR2(int) was 0.1301 before and 0.0701 after correction. The Ratio of minimum to maximum transmission is 0.8270. The \l/2 correction factor is Not present.'
_exptl_crystal_colour 'clear light colourless'
_exptl_crystal_colour_lustre clear
_exptl_crystal_colour_modifier light
_exptl_crystal_colour_primary colourless
_exptl_crystal_density_diffrn 1.202
_exptl_crystal_description Block
_exptl_crystal_F_000 1200
_exptl_crystal_size_max 0.38
_exptl_crystal_size_mid 0.26
_exptl_crystal_size_min 0.18
_refine_diff_density_max 1.107
_refine_diff_density_min -0.454
_refine_diff_density_rms 0.130
_refine_ls_abs_structure_details
;
 Refined as an inversion twin.
;
_refine_ls_abs_structure_Flack 0.4(7)
_refine_ls_extinction_coef 0.027(3)
_refine_ls_extinction_expression Fc^*^=kFc[1+0.001xFc^2^\l^3^/sin(2\q)]^-1/4^
_refine_ls_extinction_method 'SHELXL-2018/3 (Sheldrick 2018)'
_refine_ls_goodness_of_fit_ref 1.087
_refine_ls_hydrogen_treatment constr
_refine_ls_matrix_type full
_refine_ls_number_parameters 389
_refine_ls_number_reflns 5681
_refine_ls_number_restraints 1
_refine_ls_restrained_S_all 1.087
_refine_ls_R_factor_all 0.0969
_refine_ls_R_factor_gt 0.0964
_refine_ls_shift/su_max 0.000
_refine_ls_shift/su_mean 0.000
_refine_ls_structure_factor_coef Fsqd
_refine_ls_weighting_details 'w=1/[\s^2^(Fo^2^)+(0.1608P)^2^+4.1452P] where P=(Fo^2^+2Fc^2^)/3'
_refine_ls_weighting_scheme calc
_refine_ls_wR_factor_gt 0.2450
_refine_ls_wR_factor_ref 0.2458
_reflns_Friedel_coverage 0.859
_reflns_Friedel_fraction_full 0.924
_reflns_Friedel_fraction_max 0.922
_reflns_number_gt 5623
_reflns_number_total 5681
_reflns_threshold_expression 'I > 2\s(I)'
_cod_data_source_file ja9b04305_si_003.cif
_cod_data_source_block fred71
_cod_depositor_comments
;
The following automatic conversions were performed:

data item '_diffrn_radiation_probe' value 'X-ray' was changed to
'x-ray' in accordance with the
/home/data/users/saulius/crontab/automatic-downloads/current/ACS/lib/dictionaries/cif_core.dic
dictionary named 'cif_core.dic' version 2.4.2 last updated on
2011-04-26.

Automatic conversion script
Id: cif_fix_values 6909 2019-04-08 15:41:33Z antanas 
;
_cod_database_code 4128659
_shelx_shelxl_version_number 2018/3
_shelx_space_group_comment
;
The symmetry employed for this shelxl refinement is uniquely defined
by the following loop, which should always be used as a source of
symmetry information in preference to the above space-group names.
They are only intended as comments.
;
_shelx_estimated_absorpt_t_max 0.933
_shelx_estimated_absorpt_t_min 0.867
_olex2_refinement_description
;
1. Twinned data refinement
 Scales: 0.6(7)
 0.4(7)
2. Fixed Uiso
 At 1.2 times of:
  All C(H) groups, All C(H,H) groups
 At 1.5 times of:
  All C(H,H,H) groups
3.a Secondary CH2 refined with riding coordinates:
 C9A(H9AA,H9AB), C9B(H9BA,H9BB)
3.b Aromatic/amide H refined with riding coordinates:
 C2A(H2A), C3A(H3A), C4A(H4A), C5A(H5A), C8A(H8A), C2B(H2B), C3B(H3B),
 C4B(H4B), C5B(H5B), C8B(H8B)
3.c Idealised Me refined as rotating group:
 C14A(H14A,H14B,H14C), C15A(H15A,H15B,H15C), C16A(H16A,H16B,H16C), C17A(H17A,
 H17B,H17C), C14B(H14D,H14E,H14F), C15B(H15D,H15E,H15F), C16B(H16D,H16E,H16F),
 C17B(H17D,H17E,H17F)
3.d :
 C11A(H11A), C11B(H11B)
;
_olex2_date_sample_data_collection 2019-02-21
_olex2_date_sample_submission 2019-02-20
_olex2_exptl_crystal_mounting_method 'mounted on a cryoloop'
_olex2_submission_special_instructions 'No special instructions were received'

loop_
_space_group_symop_operation_xyz
'x, y, z'
'-x, -y, z+1/2'
'x+1/2, -y+1/2, z'
'-x+1/2, y+1/2, z+1/2'

loop_
_atom_site_label
_atom_site_type_symbol
_atom_site_fract_x
_atom_site_fract_y
_atom_site_fract_z
_atom_site_U_iso_or_equiv
_atom_site_adp_type
_atom_site_occupancy
_atom_site_site_symmetry_order
_atom_site_calc_flag
_atom_site_refinement_flags_posn
O1A O 0.39822(15) 0.6137(6) 0.2922(3) 0.0287(9) Uani 1 1 d .
O2A O 0.37067(14) 0.8837(6) 0.2293(3) 0.0287(9) Uani 1 1 d .
N1A N 0.32076(16) 0.8299(6) 0.5215(3) 0.0234(10) Uani 1 1 d .
C1A C 0.30727(18) 0.9997(7) 0.4895(4) 0.0217(11) Uani 1 1 d .
C2A C 0.28237(19) 1.1459(8) 0.5289(4) 0.0268(12) Uani 1 1 d .
H2A H 0.270755 1.135985 0.585618 0.032 Uiso 1 1 calc R
C3A C 0.2755(2) 1.3038(9) 0.4819(4) 0.0310(13) Uani 1 1 d .
H3A H 0.258201 1.404378 0.506605 0.037 Uiso 1 1 calc R
C4A C 0.2931(2) 1.3225(7) 0.3985(4) 0.0299(13) Uani 1 1 d .
H4A H 0.288637 1.435838 0.368601 0.036 Uiso 1 1 calc R
C5A C 0.3171(2) 1.1755(8) 0.3597(4) 0.0270(12) Uani 1 1 d .
H5A H 0.328536 1.186414 0.302824 0.032 Uiso 1 1 calc R
C6A C 0.32429(17) 1.0104(7) 0.4056(3) 0.0210(11) Uani 1 1 d .
C7A C 0.34875(18) 0.8370(7) 0.3869(4) 0.0221(11) Uani 1 1 d .
C8A C 0.34588(18) 0.7369(8) 0.4599(4) 0.0217(11) Uani 1 1 d .
H8A H 0.359659 0.617038 0.467271 0.026 Uiso 1 1 calc R
C9A C 0.3117(2) 0.7654(9) 0.6087(4) 0.0274(12) Uani 1 1 d .
H9AA H 0.332312 0.655298 0.620150 0.033 Uiso 1 1 calc R
H9AB H 0.321467 0.864147 0.649126 0.033 Uiso 1 1 calc R
C10A C 0.2605(2) 0.7169(9) 0.6238(4) 0.0305(13) Uani 1 1 d .
C11A C 0.2201(3) 0.6712(11) 0.6386(5) 0.0476(18) Uani 1 1 d .
H11A H 0.187581 0.634408 0.650503 0.057 Uiso 1 1 calc R
C12A C 0.3889(2) 0.7613(9) 0.1612(4) 0.0280(12) Uani 1 1 d .
C13A C 0.4220(2) 0.6266(8) 0.2093(4) 0.0295(13) Uani 1 1 d .
C14A C 0.3440(3) 0.6702(14) 0.1219(5) 0.053(2) Uani 1 1 d .
H14A H 0.327424 0.594686 0.164922 0.080 Uiso 1 1 calc GR
H14B H 0.353976 0.590952 0.074308 0.080 Uiso 1 1 calc GR
H14C H 0.321715 0.766493 0.101165 0.080 Uiso 1 1 calc GR
C15A C 0.4137(3) 0.8826(11) 0.0950(5) 0.0456(17) Uani 1 1 d .
H15A H 0.389159 0.958537 0.065948 0.068 Uiso 1 1 calc GR
H15B H 0.430396 0.803829 0.053451 0.068 Uiso 1 1 calc GR
H15C H 0.437414 0.963688 0.123066 0.068 Uiso 1 1 calc GR
C16A C 0.4733(2) 0.7037(12) 0.2239(5) 0.0445(17) Uani 1 1 d .
H16A H 0.471029 0.829951 0.246772 0.067 Uiso 1 1 calc GR
H16B H 0.491062 0.706178 0.169814 0.067 Uiso 1 1 calc GR
H16C H 0.490677 0.624375 0.264451 0.067 Uiso 1 1 calc GR
C17A C 0.4250(3) 0.4333(10) 0.1713(5) 0.0429(16) Uani 1 1 d .
H17A H 0.445888 0.355168 0.207038 0.064 Uiso 1 1 calc GR
H17B H 0.438780 0.440640 0.113905 0.064 Uiso 1 1 calc GR
H17C H 0.392277 0.379210 0.168509 0.064 Uiso 1 1 calc GR
B1A B 0.37249(19) 0.7733(8) 0.3027(4) 0.0197(11) Uani 1 1 d .
O1B O 0.35668(16) 0.1562(6) 0.7278(3) 0.0357(10) Uani 1 1 d .
O2B O 0.37202(16) 0.4554(7) 0.7703(3) 0.0369(11) Uani 1 1 d .
N1B N 0.43551(18) 0.3241(8) 0.4921(4) 0.0328(12) Uani 1 1 d .
C1B C 0.4500(2) 0.5021(8) 0.5184(4) 0.0296(12) Uani 1 1 d .
C2B C 0.4762(2) 0.6341(10) 0.4754(5) 0.0361(14) Uani 1 1 d .
H2B H 0.488012 0.611504 0.419577 0.043 Uiso 1 1 calc R
C3B C 0.4848(2) 0.8000(10) 0.5155(5) 0.0418(16) Uani 1 1 d .
H3B H 0.503154 0.893574 0.487468 0.050 Uiso 1 1 calc R
C4B C 0.4665(2) 0.8331(10) 0.5989(5) 0.0419(16) Uani 1 1 d .
H4B H 0.472955 0.948079 0.626267 0.050 Uiso 1 1 calc R
C5B C 0.4393(2) 0.6987(10) 0.6404(5) 0.0373(15) Uani 1 1 d .
H5B H 0.426560 0.722176 0.695548 0.045 Uiso 1 1 calc R
C6B C 0.43071(19) 0.5298(8) 0.6010(4) 0.0287(12) Uani 1 1 d .
C7B C 0.4043(2) 0.3613(9) 0.6246(4) 0.0301(13) Uani 1 1 d .
C8B C 0.40817(18) 0.2468(7) 0.5557(4) 0.0224(11) Uani 1 1 d .
H8B H 0.393592 0.127448 0.552342 0.027 Uiso 1 1 calc R
C9B C 0.4422(2) 0.2444(8) 0.4083(4) 0.0277(12) Uani 1 1 d .
H9BA H 0.425057 0.321867 0.365765 0.033 Uiso 1 1 calc R
H9BB H 0.427598 0.118788 0.406922 0.033 Uiso 1 1 calc R
C10B C 0.4943(2) 0.2316(9) 0.3852(4) 0.0324(14) Uani 1 1 d .
C11B C 0.5351(3) 0.2162(15) 0.3654(5) 0.059(2) Uani 1 1 d .
H11B H 0.568348 0.203784 0.349248 0.070 Uiso 1 1 calc R
C12B C 0.3522(2) 0.3619(9) 0.8453(4) 0.0345(14) Uani 1 1 d .
C13B C 0.3270(2) 0.1878(9) 0.8057(4) 0.0314(13) Uani 1 1 d .
C14B C 0.3955(3) 0.3176(11) 0.9009(5) 0.0453(17) Uani 1 1 d .
H14D H 0.416410 0.226931 0.872027 0.068 Uiso 1 1 calc GR
H14E H 0.384230 0.265716 0.955040 0.068 Uiso 1 1 calc GR
H14F H 0.414126 0.431341 0.911687 0.068 Uiso 1 1 calc GR
C15B C 0.3180(3) 0.4949(10) 0.8909(5) 0.0449(17) Uani 1 1 d .
H15D H 0.337133 0.592275 0.918831 0.067 Uiso 1 1 calc GR
H15E H 0.299172 0.426749 0.933631 0.067 Uiso 1 1 calc GR
H15F H 0.295774 0.551326 0.849560 0.067 Uiso 1 1 calc GR
C16B C 0.2749(2) 0.2321(10) 0.7750(4) 0.0359(14) Uani 1 1 d .
H16D H 0.275026 0.349322 0.743369 0.054 Uiso 1 1 calc GR
H16E H 0.253174 0.243268 0.824273 0.054 Uiso 1 1 calc GR
H16F H 0.263316 0.132015 0.737962 0.054 Uiso 1 1 calc GR
C17B C 0.3285(3) 0.0135(11) 0.8606(6) 0.052(2) Uani 1 1 d .
H17D H 0.309231 -0.084591 0.833520 0.077 Uiso 1 1 calc GR
H17E H 0.314964 0.041143 0.916841 0.077 Uiso 1 1 calc GR
H17F H 0.362341 -0.028075 0.866660 0.077 Uiso 1 1 calc GR
B1B B 0.3766(3) 0.3276(9) 0.7091(5) 0.0334(15) Uani 1 1 d .

loop_
_atom_site_aniso_label
_atom_site_aniso_U_11
_atom_site_aniso_U_22
_atom_site_aniso_U_33
_atom_site_aniso_U_23
_atom_site_aniso_U_13
_atom_site_aniso_U_12
O1A 0.032(2) 0.032(2) 0.022(2) -0.0019(16) 0.0063(16) 0.0072(17)
O2A 0.0282(19) 0.036(2) 0.022(2) 0.0023(17) 0.0047(15) 0.0080(16)
N1A 0.021(2) 0.026(2) 0.022(2) -0.0050(18) 0.0038(17) 0.0000(17)
C1A 0.016(2) 0.026(3) 0.023(3) -0.002(2) -0.0034(19) 0.0009(19)
C2A 0.025(3) 0.030(3) 0.025(3) -0.012(2) 0.003(2) 0.005(2)
C3A 0.026(3) 0.033(3) 0.034(3) -0.010(3) -0.006(2) 0.005(2)
C4A 0.029(3) 0.017(2) 0.044(3) -0.005(2) -0.007(2) 0.002(2)
C5A 0.026(3) 0.025(3) 0.030(3) -0.001(2) -0.006(2) -0.003(2)
C6A 0.013(2) 0.027(3) 0.023(3) -0.005(2) -0.0022(18) 0.0002(18)
C7A 0.018(2) 0.022(2) 0.026(3) -0.002(2) 0.0005(19) -0.0027(19)
C8A 0.013(2) 0.034(3) 0.019(2) -0.005(2) -0.0004(18) 0.003(2)
C9A 0.027(3) 0.037(3) 0.019(3) 0.006(2) 0.002(2) 0.004(2)
C10A 0.033(3) 0.035(3) 0.024(3) -0.005(2) 0.007(2) -0.001(2)
C11A 0.044(4) 0.052(4) 0.046(4) -0.006(3) 0.017(3) -0.012(3)
C12A 0.027(3) 0.040(3) 0.018(3) -0.002(2) 0.004(2) 0.004(2)
C13A 0.033(3) 0.037(3) 0.019(3) -0.002(2) 0.009(2) 0.008(2)
C14A 0.039(4) 0.082(6) 0.039(4) -0.019(4) -0.011(3) 0.011(4)
C15A 0.054(4) 0.054(4) 0.029(3) 0.006(3) 0.016(3) 0.008(3)
C16A 0.028(3) 0.066(4) 0.040(4) 0.001(4) 0.012(3) 0.011(3)
C17A 0.050(4) 0.042(4) 0.037(4) -0.007(3) 0.011(3) 0.012(3)
B1A 0.010(2) 0.026(3) 0.023(3) 0.001(2) 0.004(2) -0.001(2)
O1B 0.040(2) 0.029(2) 0.038(3) -0.0018(19) 0.0064(19) -0.0019(17)
O2B 0.040(2) 0.037(2) 0.034(2) 0.0013(19) 0.0068(18) -0.0068(19)
N1B 0.026(2) 0.038(3) 0.034(3) -0.003(2) -0.001(2) -0.007(2)
C1B 0.021(3) 0.036(3) 0.032(3) 0.003(3) -0.002(2) 0.000(2)
C2B 0.025(3) 0.045(4) 0.038(3) 0.018(3) -0.001(2) -0.002(2)
C3B 0.031(3) 0.040(3) 0.054(4) 0.021(3) -0.004(3) -0.008(3)
C4B 0.033(3) 0.037(3) 0.057(5) 0.003(3) -0.007(3) -0.007(3)
C5B 0.032(3) 0.039(3) 0.040(4) 0.008(3) -0.012(3) -0.005(3)
C6B 0.016(2) 0.031(3) 0.038(3) 0.004(2) -0.002(2) 0.001(2)
C7B 0.026(3) 0.034(3) 0.030(3) 0.007(2) -0.002(2) -0.002(2)
C8B 0.015(2) 0.021(2) 0.031(3) 0.002(2) 0.002(2) -0.0040(18)
C9B 0.023(3) 0.038(3) 0.022(3) -0.001(2) 0.001(2) 0.005(2)
C10B 0.035(3) 0.042(3) 0.020(3) 0.003(2) 0.002(2) 0.005(3)
C11B 0.034(4) 0.103(7) 0.038(4) 0.014(4) 0.018(3) 0.011(4)
C12B 0.031(3) 0.044(4) 0.028(3) 0.005(3) 0.002(2) -0.006(3)
C13B 0.029(3) 0.037(3) 0.028(3) 0.004(2) 0.003(2) -0.002(2)
C14B 0.040(4) 0.057(4) 0.040(4) 0.010(3) -0.010(3) -0.002(3)
C15B 0.048(4) 0.037(3) 0.050(4) -0.012(3) 0.005(3) -0.006(3)
C16B 0.024(3) 0.054(4) 0.030(3) -0.002(3) 0.002(2) -0.006(3)
C17B 0.047(4) 0.043(4) 0.065(5) 0.024(4) 0.004(3) -0.009(3)
B1B 0.043(4) 0.026(3) 0.032(4) 0.005(3) -0.006(3) -0.013(3)

loop_
_atom_type_symbol
_atom_type_description
_atom_type_scat_dispersion_real
_atom_type_scat_dispersion_imag
_atom_type_scat_source
C C 0.0137 0.0067 'International Tables Vol C Tables 4.2.6.8 and 6.1.1.4'
H H 0.0000 0.0000 'International Tables Vol C Tables 4.2.6.8 and 6.1.1.4'
B B 0.0070 0.0029 'International Tables Vol C Tables 4.2.6.8 and 6.1.1.4'
N N 0.0241 0.0134 'International Tables Vol C Tables 4.2.6.8 and 6.1.1.4'
O O 0.0389 0.0241 'International Tables Vol C Tables 4.2.6.8 and 6.1.1.4'

loop_
_geom_angle_atom_site_label_1
_geom_angle_atom_site_label_2
_geom_angle_atom_site_label_3
_geom_angle
B1A O1A C13A 106.7(4)
B1A O2A C12A 104.3(4)
C1A N1A C9A 125.3(5)
C8A N1A C1A 108.3(5)
C8A N1A C9A 126.3(5)
N1A C1A C2A 129.7(5)
N1A C1A C6A 107.7(5)
C2A C1A C6A 122.5(5)
C1A C2A H2A 121.5
C3A C2A C1A 116.9(5)
C3A C2A H2A 121.5
C2A C3A H3A 118.8
C2A C3A C4A 122.5(5)
C4A C3A H3A 118.8
C3A C4A H4A 120.0
C5A C4A C3A 120.0(6)
C5A C4A H4A 120.0
C4A C5A H5A 120.5
C4A C5A C6A 119.1(6)
C6A C5A H5A 120.5
C1A C6A C5A 118.9(5)
C1A C6A C7A 107.4(5)
C5A C6A C7A 133.7(5)
C6A C7A B1A 128.7(5)
C8A C7A C6A 105.0(5)
C8A C7A B1A 126.3(5)
N1A C8A H8A 124.2
C7A C8A N1A 111.6(5)
C7A C8A H8A 124.2
N1A C9A H9AA 109.0
N1A C9A H9AB 109.0
H9AA C9A H9AB 107.8
C10A C9A N1A 112.8(5)
C10A C9A H9AA 109.0
C10A C9A H9AB 109.0
C11A C10A C9A 176.7(8)
C10A C11A H11A 180.0
O2A C12A C13A 102.8(4)
O2A C12A C14A 106.1(5)
O2A C12A C15A 107.7(5)
C14A C12A C13A 114.1(6)
C15A C12A C13A 115.9(5)
C15A C12A C14A 109.4(6)
O1A C13A C12A 102.4(4)
O1A C13A C16A 107.5(5)
O1A C13A C17A 108.4(5)
C16A C13A C12A 113.0(5)
C17A C13A C12A 114.8(5)
C17A C13A C16A 110.0(5)
C12A C14A H14A 109.5
C12A C14A H14B 109.5
C12A C14A H14C 109.5
H14A C14A H14B 109.5
H14A C14A H14C 109.5
H14B C14A H14C 109.5
C12A C15A H15A 109.5
C12A C15A H15B 109.5
C12A C15A H15C 109.5
H15A C15A H15B 109.5
H15A C15A H15C 109.5
H15B C15A H15C 109.5
C13A C16A H16A 109.5
C13A C16A H16B 109.5
C13A C16A H16C 109.5
H16A C16A H16B 109.5
H16A C16A H16C 109.5
H16B C16A H16C 109.5
C13A C17A H17A 109.5
C13A C17A H17B 109.5
C13A C17A H17C 109.5
H17A C17A H17B 109.5
H17A C17A H17C 109.5
H17B C17A H17C 109.5
O1A B1A O2A 113.4(5)
O1A B1A C7A 125.1(5)
O2A B1A C7A 121.4(5)
B1B O1B C13B 104.7(5)
B1B O2B C12B 107.3(5)
C1B N1B C9B 126.4(5)
C8B N1B C1B 108.1(5)
C8B N1B C9B 125.0(5)
N1B C1B C6B 107.0(5)
C2B C1B N1B 129.6(6)
C2B C1B C6B 123.4(6)
C1B C2B H2B 121.0
C1B C2B C3B 117.9(7)
C3B C2B H2B 121.0
C2B C3B H3B 119.7
C2B C3B C4B 120.5(6)
C4B C3B H3B 119.7
C3B C4B H4B 119.8
C5B C4B C3B 120.4(7)
C5B C4B H4B 119.8
C4B C5B H5B 120.2
C6B C5B C4B 119.6(7)
C6B C5B H5B 120.2
C1B C6B C7B 107.5(5)
C5B C6B C1B 118.1(6)
C5B C6B C7B 134.4(6)
C6B C7B B1B 126.2(6)
C8B C7B C6B 105.1(5)
C8B C7B B1B 128.6(5)
N1B C8B H8B 123.9
C7B C8B N1B 112.2(5)
C7B C8B H8B 123.9
N1B C9B H9BA 109.3
N1B C9B H9BB 109.3
N1B C9B C10B 111.8(5)
H9BA C9B H9BB 107.9
C10B C9B H9BA 109.3
C10B C9B H9BB 109.3
C11B C10B C9B 177.8(9)
C10B C11B H11B 180.0
O2B C12B C13B 102.3(5)
O2B C12B C14B 105.7(5)
O2B C12B C15B 108.6(6)
C14B C12B C13B 114.2(6)
C14B C12B C15B 110.3(6)
C15B C12B C13B 115.0(5)
O1B C13B C12B 102.1(4)
O1B C13B C16B 106.4(5)
O1B C13B C17B 109.0(6)
C16B C13B C12B 111.6(5)
C17B C13B C12B 115.1(6)
C17B C13B C16B 111.9(5)
C12B C14B H14D 109.5
C12B C14B H14E 109.5
C12B C14B H14F 109.5
H14D C14B H14E 109.5
H14D C14B H14F 109.5
H14E C14B H14F 109.5
C12B C15B H15D 109.5
C12B C15B H15E 109.5
C12B C15B H15F 109.5
H15D C15B H15E 109.5
H15D C15B H15F 109.5
H15E C15B H15F 109.5
C13B C16B H16D 109.5
C13B C16B H16E 109.5
C13B C16B H16F 109.5
H16D C16B H16E 109.5
H16D C16B H16F 109.5
H16E C16B H16F 109.5
C13B C17B H17D 109.5
C13B C17B H17E 109.5
C13B C17B H17F 109.5
H17D C17B H17E 109.5
H17D C17B H17F 109.5
H17E C17B H17F 109.5
O1B B1B C7B 121.0(6)
O2B B1B O1B 115.2(6)
O2B B1B C7B 123.7(6)

loop_
_geom_bond_atom_site_label_1
_geom_bond_atom_site_label_2
_geom_bond_distance
O1A C13A 1.461(7)
O1A B1A 1.359(7)
O2A C12A 1.475(7)
O2A B1A 1.403(7)
N1A C1A 1.373(7)
N1A C8A 1.363(7)
N1A C9A 1.470(7)
C1A C2A 1.400(7)
C1A C6A 1.401(8)
C2A H2A 0.9500
C2A C3A 1.369(9)
C3A H3A 0.9500
C3A C4A 1.404(10)
C4A H4A 0.9500
C4A C5A 1.388(8)
C5A H5A 0.9500
C5A C6A 1.406(8)
C6A C7A 1.448(7)
C7A C8A 1.358(8)
C7A B1A 1.545(8)
C8A H8A 0.9500
C9A H9AA 0.9900
C9A H9AB 0.9900
C9A C10A 1.467(8)
C10A C11A 1.180(10)
C11A H11A 0.9500
C12A C13A 1.530(8)
C12A C14A 1.526(9)
C12A C15A 1.519(9)
C13A C16A 1.530(9)
C13A C17A 1.517(9)
C14A H14A 0.9800
C14A H14B 0.9800
C14A H14C 0.9800
C15A H15A 0.9800
C15A H15B 0.9800
C15A H15C 0.9800
C16A H16A 0.9800
C16A H16B 0.9800
C16A H16C 0.9800
C17A H17A 0.9800
C17A H17B 0.9800
C17A H17C 0.9800
O1B C13B 1.489(8)
O1B B1B 1.382(8)
O2B C12B 1.464(7)
O2B B1B 1.337(9)
N1B C1B 1.405(8)
N1B C8B 1.369(8)
N1B C9B 1.449(8)
C1B C2B 1.370(9)
C1B C6B 1.416(9)
C2B H2B 0.9500
C2B C3B 1.372(11)
C3B H3B 0.9500
C3B C4B 1.424(12)
C4B H4B 0.9500
C4B C5B 1.386(10)
C5B H5B 0.9500
C5B C6B 1.385(9)
C6B C7B 1.462(8)
C7B C8B 1.366(9)
C7B B1B 1.550(9)
C8B H8B 0.9500
C9B H9BA 0.9900
C9B H9BB 0.9900
C9B C10B 1.476(8)
C10B C11B 1.170(10)
C11B H11B 0.9500
C12B C13B 1.562(9)
C12B C14B 1.511(9)
C12B C15B 1.519(10)
C13B C16B 1.542(9)
C13B C17B 1.524(9)
C14B H14D 0.9800
C14B H14E 0.9800
C14B H14F 0.9800
C15B H15D 0.9800
C15B H15E 0.9800
C15B H15F 0.9800
C16B H16D 0.9800
C16B H16E 0.9800
C16B H16F 0.9800
C17B H17D 0.9800
C17B H17E 0.9800
C17B H17F 0.9800

loop_
_geom_torsion_atom_site_label_1
_geom_torsion_atom_site_label_2
_geom_torsion_atom_site_label_3
_geom_torsion_atom_site_label_4
_geom_torsion
O2A C12A C13A O1A 31.8(5)
O2A C12A C13A C16A -83.5(6)
O2A C12A C13A C17A 149.1(5)
N1A C1A C2A C3A 177.4(5)
N1A C1A C6A C5A -177.0(5)
N1A C1A C6A C7A 0.5(5)
C1A N1A C8A C7A -1.4(6)
C1A N1A C9A C10A 73.7(7)
C1A C2A C3A C4A -1.2(8)
C1A C6A C7A C8A -1.3(5)
C1A C6A C7A B1A 177.6(5)
C2A C1A C6A C5A 1.4(7)
C2A C1A C6A C7A 179.0(5)
C2A C3A C4A C5A 2.2(9)
C3A C4A C5A C6A -1.3(8)
C4A C5A C6A C1A -0.4(7)
C4A C5A C6A C7A -177.2(5)
C5A C6A C7A C8A 175.7(5)
C5A C6A C7A B1A -5.3(9)
C6A C1A C2A C3A -0.7(8)
C6A C7A C8A N1A 1.7(6)
C6A C7A B1A O1A 174.5(5)
C6A C7A B1A O2A -2.9(8)
C8A N1A C1A C2A -177.8(5)
C8A N1A C1A C6A 0.5(6)
C8A N1A C9A C10A -109.8(6)
C8A C7A B1A O1A -6.7(8)
C8A C7A B1A O2A 175.9(5)
C9A N1A C1A C2A -0.8(9)
C9A N1A C1A C6A 177.5(5)
C9A N1A C8A C7A -178.4(5)
C12A O2A B1A O1A 12.4(6)
C12A O2A B1A C7A -169.9(5)
C13A O1A B1A O2A 8.8(6)
C13A O1A B1A C7A -168.8(5)
C14A C12A C13A O1A -82.6(6)
C14A C12A C13A C16A 162.1(6)
C14A C12A C13A C17A 34.7(7)
C15A C12A C13A O1A 149.1(5)
C15A C12A C13A C16A 33.7(8)
C15A C12A C13A C17A -93.6(7)
B1A O1A C13A C12A -25.2(6)
B1A O1A C13A C16A 94.1(5)
B1A O1A C13A C17A -146.9(5)
B1A O2A C12A C13A -27.0(5)
B1A O2A C12A C14A 93.1(6)
B1A O2A C12A C15A -149.9(5)
B1A C7A C8A N1A -177.3(5)
O2B C12B C13B O1B 28.3(6)
O2B C12B C13B C16B -84.9(6)
O2B C12B C13B C17B 146.1(6)
N1B C1B C2B C3B 178.9(6)
N1B C1B C6B C5B -178.7(5)
N1B C1B C6B C7B 0.6(6)
C1B N1B C8B C7B -1.4(7)
C1B N1B C9B C10B 60.8(8)
C1B C2B C3B C4B -0.7(9)
C1B C6B C7B C8B -1.4(6)
C1B C6B C7B B1B -179.4(6)
C2B C1B C6B C5B -0.7(8)
C2B C1B C6B C7B 178.6(5)
C2B C3B C4B C5B -0.6(10)
C3B C4B C5B C6B 1.2(10)
C4B C5B C6B C1B -0.6(9)
C4B C5B C6B C7B -179.7(6)
C5B C6B C7B C8B 177.7(6)
C5B C6B C7B B1B -0.2(11)
C6B C1B C2B C3B 1.3(9)
C6B C7B C8B N1B 1.7(6)
C6B C7B B1B O1B -173.9(6)
C6B C7B B1B O2B 2.8(10)
C8B N1B C1B C2B -177.4(6)
C8B N1B C1B C6B 0.4(6)
C8B N1B C9B C10B -128.3(6)
C8B C7B B1B O1B 8.6(10)
C8B C7B B1B O2B -174.7(6)
C9B N1B C1B C2B -5.3(10)
C9B N1B C1B C6B 172.6(5)
C9B N1B C8B C7B -173.7(5)
C12B O2B B1B O1B 7.6(8)
C12B O2B B1B C7B -169.3(6)
C13B O1B B1B O2B 11.8(8)
C13B O1B B1B C7B -171.2(6)
C14B C12B C13B O1B -85.3(6)
C14B C12B C13B C16B 161.5(6)
C14B C12B C13B C17B 32.5(8)
C15B C12B C13B O1B 145.8(6)
C15B C12B C13B C16B 32.6(8)
C15B C12B C13B C17B -96.3(7)
B1B O1B C13B C12B -24.4(6)
B1B O1B C13B C16B 92.7(6)
B1B O1B C13B C17B -146.5(6)
B1B O2B C12B C13B -22.5(7)
B1B O2B C12B C14B 97.3(6)
B1B O2B C12B C15B -144.4(6)
B1B C7B C8B N1B 179.6(6)

loop_
_twin_individual_id
_twin_individual_mass_fraction_refined
1 0.6(7)
2 0.4(7)
